data_7214448
loop_
_publ_author_name
'Chan, Eric J.'
'Grabowsky, Simon'
'Harrowfield, Jack M.'
'Shi, Ming W.'
'Skelton, Brian W.'
'Sobolev, Alexandre N.'
'White, Allan H.'

_publ_section_title
;
 Hirshfeld surface analysis of crystal packing in aza-aromatic picrate
 salts
;
_journal_issue 21
_journal_name_full CrystEngComm
_journal_page_first 4508
_journal_paper_doi 10.1039/c4ce00095a
_journal_volume 16
_journal_year 2014
_chemical_formula_moiety 'C6 H2 N3 O7, C9 H8 N O'
_chemical_formula_sum 'C15 H10 N4 O8'
_chemical_formula_weight 374.27
_chemical_name_systematic
;
8-Hydroxyquinolinium picrate
;
_space_group_IT_number 14
_symmetry_cell_setting monoclinic
_symmetry_Int_Tables_number 14
_symmetry_space_group_name_Hall '-P 2ybc'
_symmetry_space_group_name_H-M 'P 1 21/c 1'
_atom_sites_solution_hydrogens geom
_atom_sites_solution_primary direct
_atom_sites_solution_secondary difmap
_audit_creation_method SHELXL-97
_cell_angle_alpha 90.00
_cell_angle_beta 91.282(4)
_cell_angle_gamma 90.00
_cell_formula_units_Z 4
_cell_length_a 8.259(2)
_cell_length_b 9.243(2)
_cell_length_c 19.849(5)
_cell_measurement_reflns_used 5095
_cell_measurement_temperature 300(2)
_cell_measurement_theta_max 27.9715
_cell_measurement_theta_min 2.431
_cell_volume 1514.9(6)
_computing_cell_refinement 'Siemens SAINT (Siemens, 1995)'
_computing_data_collection 'Siemens SMART (Siemens, 1995)'
_computing_data_reduction 'XPREP, Bruker Version 5.1/NT, 1997'
_computing_molecular_graphics 'XP Interactive Molecular Graphics, Bruker AXS V5.1, 1998)'
_computing_publication_material 'XCIF Tables Production, Bruker Ver. 2008/2'
_computing_structure_refinement 'SHELXL-97 (Sheldrick, 1997)'
_computing_structure_solution 'SHELXS-97 (Sheldrick, 1997)'
_diffrn_ambient_temperature 300(2)
_diffrn_measured_fraction_theta_full 0.997
_diffrn_measured_fraction_theta_max 0.930
_diffrn_measurement_device_type
;
Bruker SMART CCD diffractometer
;
_diffrn_measurement_method '\w scans'
_diffrn_radiation_monochromator graphite
_diffrn_radiation_source 'fine-focus sealed tube'
_diffrn_radiation_type MoK\a
_diffrn_radiation_wavelength 0.71073
_diffrn_reflns_av_R_equivalents 0.0225
_diffrn_reflns_av_sigmaI/netI 0.0207
_diffrn_reflns_limit_h_max 11
_diffrn_reflns_limit_h_min -11
_diffrn_reflns_limit_k_max 12
_diffrn_reflns_limit_k_min 0
_diffrn_reflns_limit_l_max 26
_diffrn_reflns_limit_l_min 0
_diffrn_reflns_number 13846
_diffrn_reflns_theta_full 25.242
_diffrn_reflns_theta_max 29.09
_diffrn_reflns_theta_min 2.05
_exptl_absorpt_coefficient_mu 0.137
_exptl_absorpt_correction_T_max 0.978
_exptl_absorpt_correction_T_min 0.900
_exptl_absorpt_correction_type multi-scan
_exptl_absorpt_process_details
;
SADABS (Sheldrick, 1996)
;
_exptl_crystal_colour yellow
_exptl_crystal_density_diffrn 1.641
_exptl_crystal_density_method 'not measured'
_exptl_crystal_description shard
_exptl_crystal_F_000 768
_exptl_crystal_size_max 0.45
_exptl_crystal_size_mid 0.35
_exptl_crystal_size_min 0.16
_refine_diff_density_max 0.408
_refine_diff_density_min -0.380
_refine_diff_density_rms 0.074
_refine_ls_extinction_method none
_refine_ls_goodness_of_fit_ref 1.027
_refine_ls_hydrogen_treatment refall
_refine_ls_matrix_type full
_refine_ls_number_parameters 284
_refine_ls_number_reflns 3773
_refine_ls_number_restraints 0
_refine_ls_restrained_S_all 1.027
_refine_ls_R_factor_all 0.0668
_refine_ls_R_factor_gt 0.0480
_refine_ls_shift/su_max 0.000
_refine_ls_shift/su_mean 0.000
_refine_ls_structure_factor_coef Fsqd
_refine_ls_weighting_details 'calc w=1/[\s^2^(Fo^2^)+(0.0667P)^2^+0.4606P] where P=(Fo^2^+2Fc^2^)/3'
_refine_ls_weighting_scheme calc
_refine_ls_wR_factor_gt 0.1204
_refine_ls_wR_factor_ref 0.1331
_reflns_number_gt 2782
_reflns_number_total 3773
_reflns_threshold_expression >2sigma(I)
_cod_data_source_file c4ce00095a2.cif
_cod_data_source_block CCDC606104
_cod_depositor_comments 'Adding full bibliography for 7214441--7214449.cif.'
_cod_original_cell_volume 1514.9(7)
_cod_original_sg_symbol_Hall -P_2ybc
_cod_original_sg_symbol_H-M P_21/c
_cod_database_code 7214448

loop_
_symmetry_equiv_pos_as_xyz
'x, y, z'
'-x, y+1/2, -z+1/2'
'-x, -y, -z'
'x, -y-1/2, z-1/2'

loop_
_atom_site_label
_atom_site_type_symbol
_atom_site_fract_x
_atom_site_fract_y
_atom_site_fract_z
_atom_site_U_iso_or_equiv
_atom_site_adp_type
_atom_site_occupancy
_atom_site_symmetry_multiplicity
_atom_site_calc_flag
N01 N 0.42511(18) 0.06147(15) 0.36897(7) 0.0399(3) Uani 1 1 d
H01 H 0.490(3) 0.047(2) 0.4029(11) 0.052(6) Uiso 1 1 d
C02 C 0.3421(2) -0.0494(2) 0.34468(10) 0.0502(4) Uani 1 1 d
H02 H 0.361(2) -0.137(2) 0.3661(10) 0.052(5) Uiso 1 1 d
C03 C 0.2372(3) -0.0303(2) 0.28999(11) 0.0571(5) Uani 1 1 d
H03 H 0.182(3) -0.110(3) 0.2733(11) 0.068(7) Uiso 1 1 d
C04 C 0.2228(2) 0.1022(2) 0.26109(9) 0.0526(5) Uani 1 1 d
H04 H 0.152(3) 0.115(3) 0.2226(12) 0.071(7) Uiso 1 1 d
C05 C 0.2970(2) 0.3633(2) 0.26138(9) 0.0499(5) Uani 1 1 d
H05 H 0.233(2) 0.379(2) 0.2237(10) 0.049(5) Uiso 1 1 d
C06 C 0.3804(2) 0.4719(2) 0.29205(10) 0.0513(5) Uani 1 1 d
H06 H 0.369(2) 0.567(3) 0.2739(11) 0.059(6) Uiso 1 1 d
C07 C 0.4797(2) 0.4483(2) 0.34924(9) 0.0455(4) Uani 1 1 d
H07 H 0.536(2) 0.525(2) 0.3702(10) 0.052(5) Uiso 1 1 d
C08 C 0.4964(2) 0.31164(18) 0.37575(8) 0.0380(4) Uani 1 1 d
C09 C 0.41196(19) 0.19788(17) 0.34361(8) 0.0355(3) Uani 1 1 d
C010 C 0.3094(2) 0.2218(2) 0.28697(8) 0.0417(4) Uani 1 1 d
O011 O 0.58379(16) 0.27428(14) 0.43070(6) 0.0480(3) Uani 1 1 d
H011 H 0.622(3) 0.349(3) 0.4512(11) 0.064(7) Uiso 1 1 d
O1 O 0.68997(18) 0.52160(14) 0.47480(7) 0.0598(4) Uani 1 1 d
C1 C 0.78135(18) 0.59366(17) 0.51135(8) 0.0364(3) Uani 1 1 d
C2 C 0.79485(19) 0.74933(17) 0.50481(8) 0.0366(3) Uani 1 1 d
C3 C 0.8932(2) 0.83473(18) 0.54374(8) 0.0372(3) Uani 1 1 d
H3 H 0.894(2) 0.933(2) 0.5367(9) 0.041(5) Uiso 1 1 d
C4 C 0.98997(19) 0.77058(18) 0.59310(8) 0.0379(4) Uani 1 1 d
C5 C 0.9833(2) 0.62384(19) 0.60476(8) 0.0385(4) Uani 1 1 d
H5 H 1.045(2) 0.584(2) 0.6382(10) 0.046(5) Uiso 1 1 d
C6 C 0.88235(19) 0.53890(17) 0.56611(8) 0.0363(3) Uani 1 1 d
N2 N 0.68873(18) 0.82217(16) 0.45638(7) 0.0428(3) Uani 1 1 d
O21 O 0.6529(2) 0.76408(15) 0.40337(7) 0.0634(4) Uani 1 1 d
O22 O 0.64001(18) 0.94311(15) 0.47185(7) 0.0587(4) Uani 1 1 d
N4 N 1.09371(18) 0.85996(18) 0.63503(7) 0.0469(4) Uani 1 1 d
O41 O 1.1016(2) 0.98906(16) 0.62197(8) 0.0675(4) Uani 1 1 d
O42 O 1.16737(19) 0.80401(17) 0.68257(7) 0.0656(4) Uani 1 1 d
N6 N 0.87417(18) 0.38707(16) 0.58416(8) 0.0449(3) Uani 1 1 d
O61 O 0.7997(2) 0.30405(16) 0.54875(9) 0.0793(5) Uani 1 1 d
O62 O 0.9437(3) 0.34655(17) 0.63504(9) 0.0883(6) Uani 1 1 d

loop_
_atom_site_aniso_label
_atom_site_aniso_U_11
_atom_site_aniso_U_22
_atom_site_aniso_U_33
_atom_site_aniso_U_23
_atom_site_aniso_U_13
_atom_site_aniso_U_12
N01 0.0459(8) 0.0378(7) 0.0354(7) -0.0003(5) -0.0112(6) 0.0012(6)
C02 0.0585(11) 0.0403(10) 0.0514(10) -0.0041(8) -0.0084(8) -0.0026(8)
C03 0.0568(11) 0.0558(12) 0.0581(12) -0.0148(10) -0.0150(9) -0.0066(9)
C04 0.0507(10) 0.0660(13) 0.0403(9) -0.0084(9) -0.0148(8) 0.0031(9)
C05 0.0522(10) 0.0628(12) 0.0343(8) 0.0104(8) -0.0066(8) 0.0118(9)
C06 0.0576(11) 0.0495(11) 0.0468(10) 0.0164(8) -0.0001(8) 0.0063(9)
C07 0.0499(10) 0.0394(9) 0.0469(10) 0.0053(7) -0.0034(8) -0.0008(8)
C08 0.0397(8) 0.0401(8) 0.0341(8) 0.0019(6) -0.0054(6) 0.0009(7)
C09 0.0373(8) 0.0388(8) 0.0301(7) 0.0014(6) -0.0041(6) 0.0035(6)
C010 0.0407(8) 0.0543(10) 0.0298(8) -0.0002(7) -0.0053(6) 0.0058(7)
O011 0.0595(8) 0.0379(7) 0.0455(7) 0.0007(5) -0.0233(6) -0.0037(6)
O1 0.0704(9) 0.0385(7) 0.0690(9) -0.0004(6) -0.0359(7) -0.0058(6)
C1 0.0361(8) 0.0354(8) 0.0375(8) -0.0011(6) -0.0048(6) 0.0003(6)
C2 0.0391(8) 0.0375(8) 0.0330(8) 0.0025(6) -0.0034(6) 0.0016(6)
C3 0.0422(8) 0.0329(8) 0.0365(8) 0.0017(6) 0.0002(6) -0.0031(7)
C4 0.0380(8) 0.0407(9) 0.0349(8) -0.0036(6) -0.0041(6) -0.0049(7)
C5 0.0388(8) 0.0414(9) 0.0351(8) 0.0016(7) -0.0055(6) 0.0033(7)
C6 0.0383(8) 0.0326(8) 0.0380(8) 0.0011(6) -0.0015(6) 0.0019(6)
N2 0.0486(8) 0.0403(8) 0.0393(7) 0.0069(6) -0.0074(6) -0.0017(6)
O21 0.0921(11) 0.0497(8) 0.0470(8) 0.0045(6) -0.0289(7) -0.0065(7)
O22 0.0713(9) 0.0523(8) 0.0521(8) 0.0048(6) -0.0103(6) 0.0213(7)
N4 0.0475(8) 0.0514(9) 0.0416(8) -0.0044(7) -0.0060(6) -0.0097(7)
O41 0.0849(11) 0.0499(8) 0.0668(9) 0.0008(7) -0.0185(8) -0.0271(7)
O42 0.0732(9) 0.0662(9) 0.0560(8) -0.0028(7) -0.0304(7) -0.0085(7)
N6 0.0519(8) 0.0355(7) 0.0469(8) 0.0027(6) -0.0080(6) 0.0023(6)
O61 0.1150(14) 0.0423(8) 0.0787(11) 0.0102(7) -0.0424(10) -0.0200(8)
O62 0.1290(15) 0.0475(9) 0.0856(12) 0.0187(8) -0.0598(11) -0.0039(9)

loop_
_atom_type_symbol
_atom_type_description
_atom_type_scat_dispersion_real
_atom_type_scat_dispersion_imag
_atom_type_scat_source
C C 0.0033 0.0016 'International Tables Vol C Tables 4.2.6.8 and 6.1.1.4'
H H 0.0000 0.0000 'International Tables Vol C Tables 4.2.6.8 and 6.1.1.4'
N N 0.0061 0.0033 'International Tables Vol C Tables 4.2.6.8 and 6.1.1.4'
O O 0.0106 0.0060 'International Tables Vol C Tables 4.2.6.8 and 6.1.1.4'

loop_
_geom_angle_atom_site_label_1
_geom_angle_atom_site_label_2
_geom_angle_atom_site_label_3
_geom_angle
C02 N01 C09 123.24(15)
C02 N01 H01 118.7(14)
C09 N01 H01 118.1(14)
N01 C02 C03 119.93(19)
N01 C02 H02 115.4(13)
C03 C02 H02 124.6(13)
C04 C03 C02 119.61(19)
C04 C03 H03 121.8(15)
C02 C03 H03 118.5(15)
C03 C04 C010 121.04(17)
C03 C04 H04 119.4(15)
C010 C04 H04 119.5(15)
C06 C05 C010 119.64(16)
C06 C05 H05 121.7(13)
C010 C05 H05 118.6(13)
C05 C06 C07 122.09(18)
C05 C06 H06 117.9(13)
C07 C06 H06 120.0(13)
C08 C07 C06 120.32(18)
C08 C07 H07 118.7(13)
C06 C07 H07 120.9(13)
O011 C08 C07 126.61(16)
O011 C08 C09 115.42(14)
C07 C08 C09 117.96(15)
N01 C09 C08 119.34(14)
N01 C09 C010 118.81(15)
C08 C09 C010 121.82(15)
C05 C010 C04 124.51(16)
C05 C010 C09 118.14(16)
C04 C010 C09 117.33(17)
C08 O011 H011 111.2(16)
O1 C1 C6 126.10(15)
O1 C1 C2 122.13(15)
C6 C1 C2 111.74(14)
C3 C2 C1 124.83(15)
C3 C2 N2 116.79(15)
C1 C2 N2 118.25(14)
C2 C3 C4 118.78(15)
C2 C3 H3 119.4(11)
C4 C3 H3 121.9(11)
C5 C4 C3 121.07(15)
C5 C4 N4 119.54(15)
C3 C4 N4 119.32(15)
C6 C5 C4 119.82(15)
C6 C5 H5 120.5(13)
C4 C5 H5 119.7(13)
C5 C6 C1 123.67(15)
C5 C6 N6 116.62(14)
C1 C6 N6 119.66(14)
O21 N2 O22 123.00(15)
O21 N2 C2 120.09(15)
O22 N2 C2 116.90(14)
O41 N4 O42 123.15(16)
O41 N4 C4 118.08(15)
O42 N4 C4 118.76(16)
O61 N6 O62 121.21(16)
O61 N6 C6 119.99(14)
O62 N6 C6 118.80(15)

loop_
_geom_bond_atom_site_label_1
_geom_bond_atom_site_label_2
_geom_bond_distance
N01 C02 1.318(2)
N01 C09 1.361(2)
N01 H01 0.86(2)
C02 C03 1.385(3)
C02 H02 0.93(2)
C03 C04 1.356(3)
C03 H03 0.92(2)
C04 C010 1.408(3)
C04 H04 0.96(2)
C05 C06 1.354(3)
C05 C010 1.406(3)
C05 H05 0.92(2)
C06 C07 1.402(3)
C06 H06 0.95(2)
C07 C08 1.374(2)
C07 H07 0.94(2)
C08 O011 1.340(2)
C08 C09 1.407(2)
C09 C010 1.410(2)
O011 H011 0.86(3)
O1 C1 1.231(2)
C1 C6 1.447(2)
C1 C2 1.449(2)
C2 C3 1.361(2)
C2 N2 1.452(2)
C3 C4 1.384(2)
C3 H3 0.91(2)
C4 C5 1.377(2)
C4 N4 1.441(2)
C5 C6 1.368(2)
C5 H5 0.906(19)
C6 N6 1.450(2)
N2 O21 1.2121(19)
N2 O22 1.229(2)
N4 O41 1.223(2)
N4 O42 1.226(2)
N6 O61 1.201(2)
N6 O62 1.210(2)

loop_
_geom_hbond_atom_site_label_D
_geom_hbond_atom_site_label_H
_geom_hbond_atom_site_label_A
_geom_hbond_distance_DH
_geom_hbond_distance_HA
_geom_hbond_distance_DA
_geom_hbond_angle_DHA
_geom_hbond_site_symmetry_A
N01 H01 O22 0.86(2) 2.06(2) 2.891(2) 161(2) 1_545
O011 H011 O1 0.86(3) 1.75(3) 2.5936(19) 167(2) .
O011 H011 O61 0.86(3) 2.44(2) 2.926(2) 116.5(19) .

loop_
_geom_torsion_atom_site_label_1
_geom_torsion_atom_site_label_2
_geom_torsion_atom_site_label_3
_geom_torsion_atom_site_label_4
_geom_torsion
C09 N01 C02 C03 1.1(3)
N01 C02 C03 C04 1.1(3)
C02 C03 C04 C010 -1.8(3)
C010 C05 C06 C07 -0.2(3)
C05 C06 C07 C08 0.6(3)
C06 C07 C08 O011 -178.41(17)
C06 C07 C08 C09 0.3(3)
C02 N01 C09 C08 175.44(16)
C02 N01 C09 C010 -2.5(3)
O011 C08 C09 N01 -0.7(2)
C07 C08 C09 N01 -179.53(16)
O011 C08 C09 C010 177.19(15)
C07 C08 C09 C010 -1.7(2)
C06 C05 C010 C04 177.00(18)
C06 C05 C010 C09 -1.1(3)
C03 C04 C010 C05 -177.73(19)
C03 C04 C010 C09 0.4(3)
N01 C09 C010 C05 179.96(15)
C08 C09 C010 C05 2.1(2)
N01 C09 C010 C04 1.7(2)
C08 C09 C010 C04 -176.19(16)
O1 C1 C2 C3 179.83(17)
C6 C1 C2 C3 1.7(2)
O1 C1 C2 N2 4.1(2)
C6 C1 C2 N2 -174.02(13)
C1 C2 C3 C4 0.8(3)
N2 C2 C3 C4 176.52(14)
C2 C3 C4 C5 -2.5(2)
C2 C3 C4 N4 -179.51(14)
C3 C4 C5 C6 1.5(3)
N4 C4 C5 C6 178.54(15)
C4 C5 C6 C1 1.3(3)
C4 C5 C6 N6 -176.17(15)
O1 C1 C6 C5 179.25(17)
C2 C1 C6 C5 -2.7(2)
O1 C1 C6 N6 -3.4(3)
C2 C1 C6 N6 174.65(14)
C3 C2 N2 O21 148.00(17)
C1 C2 N2 O21 -35.9(2)
C3 C2 N2 O22 -31.5(2)
C1 C2 N2 O22 144.55(16)
C5 C4 N4 O41 177.41(17)
C3 C4 N4 O41 -5.5(2)
C5 C4 N4 O42 -3.8(2)
C3 C4 N4 O42 173.25(16)
C5 C6 N6 O61 -173.19(18)
C1 C6 N6 O61 9.3(3)
C5 C6 N6 O62 6.6(3)
C1 C6 N6 O62 -170.92(18)
